data_7213039
loop_
_publ_author_name
'Chow, Tahsin J.'
'Hon, Yung-Son'
'Jen, Chung-Chi'
'Chern, Jyh-Haur'
'Lin, Kuan-Jiuh'

_publ_section_title
;
 Chemistry of cage-shaped hydrocarbons. Ring transformations on a
 tricyclo[5.2.1.0&#x200A;4,10]decane system
;
_journal_issue 13
_journal_name_full 'Journal of the Chemical Society, Perkin Transactions 1'
_journal_page_first 1847
_journal_paper_doi 10.1039/a901536a
_journal_year 1999
_chemical_formula_sum 'C14 H16 O2'
_chemical_formula_weight 216.27
_chemical_name_systematic
; 
 ? 
;
_space_group_IT_number 2
_symmetry_cell_setting triclinic
_symmetry_space_group_name_Hall '-P 1'
_symmetry_space_group_name_H-M 'P -1'
_atom_sites_solution_hydrogens geom
_atom_sites_solution_primary direct
_atom_sites_solution_secondary difmap
_audit_creation_method SHELXL
_cell_angle_alpha 93.73(3)
_cell_angle_beta 99.86(3)
_cell_angle_gamma 115.41(3)
_cell_formula_units_Z 2
_cell_length_a 6.7900(10)
_cell_length_b 7.614(2)
_cell_length_c 12.020(2)
_cell_measurement_reflns_used 25
_cell_measurement_temperature 293(2)
_cell_measurement_theta_max 13.84
_cell_measurement_theta_min 6.46
_cell_volume 546.3(3)
_computing_structure_refinement 'SHELXL-93 (Sheldrick, 1993)'
_computing_structure_solution 'SHELXS-86 (Sheldrick, 1990)'
_diffrn_ambient_temperature 293(2)
_diffrn_radiation_monochromator graphite
_diffrn_radiation_source 'fine-focus sealed tube'
_diffrn_radiation_type MoK\a
_diffrn_radiation_wavelength 0.71069
_diffrn_reflns_av_R_equivalents 0.049
_diffrn_reflns_av_sigmaI/netI 0.0254
_diffrn_reflns_limit_h_max 7
_diffrn_reflns_limit_h_min -8
_diffrn_reflns_limit_k_max 9
_diffrn_reflns_limit_k_min 0
_diffrn_reflns_limit_l_max 14
_diffrn_reflns_limit_l_min -14
_diffrn_reflns_number 1910
_diffrn_reflns_theta_max 24.97
_diffrn_reflns_theta_min 1.74
_diffrn_standards_decay_% 3%
_diffrn_standards_interval_count 300
_diffrn_standards_interval_time 3600
_exptl_absorpt_coefficient_mu 0.086
_exptl_absorpt_correction_T_max 0.97888
_exptl_absorpt_correction_T_min 0.81594
_exptl_absorpt_correction_type 'phi scan'
_exptl_crystal_density_diffrn 1.315
_exptl_crystal_F_000 232
_exptl_crystal_size_max 0.36
_exptl_crystal_size_mid 0.34
_exptl_crystal_size_min 0.34
_refine_diff_density_max 0.166
_refine_diff_density_min -0.194
_refine_diff_density_rms 0.040
_refine_ls_extinction_method none
_refine_ls_goodness_of_fit_all 0.777
_refine_ls_goodness_of_fit_obs 0.815
_refine_ls_matrix_type full
_refine_ls_number_parameters 209
_refine_ls_number_reflns 1910
_refine_ls_number_restraints 0
_refine_ls_restrained_S_all 0.777
_refine_ls_restrained_S_obs 0.815
_refine_ls_R_factor_all 0.0593
_refine_ls_R_factor_obs 0.0403
_refine_ls_shift/esd_max 0.000
_refine_ls_shift/esd_mean 0.000
_refine_ls_structure_factor_coef Fsqd
_refine_ls_weighting_details 'w=1/[\s^2^(Fo^2^)+(0.1325P)^2^+0.0600P] where P=(Fo^2^+2Fc^2^)/3'
_refine_ls_weighting_scheme calc
_refine_ls_wR_factor_all 0.1396
_refine_ls_wR_factor_obs 0.1216
_reflns_number_observed 1372
_reflns_number_total 1910
_reflns_observed_criterion >2sigma(I)
_cod_data_source_file 901536asup1.cif
_cod_data_source_block 1435
_cod_depositor_comments
;
The following automatic conversions were performed:

'_refine_ls_weighting_scheme' value 'calc
w=1/[\s^2^(Fo^2^)+(0.1325P)^2^+0.0600P] where P=(Fo^2^+2Fc^2^)/3' was
changed to 'calc'. New tag '_refine_ls_weighting_details' was
created. The value of the new tag was set to
'w=1/[\s^2^(Fo^2^)+(0.1325P)^2^+0.0600P] where P=(Fo^2^+2Fc^2^)/3'.

Automatic conversion script
Id: cif_fix_values 3143 2015-03-26 13:38:13Z robertas 
;
_cod_original_cell_volume 546.3(2)
_cod_original_sg_symbol_H-M p-1
_cod_database_code 7213039

loop_
_symmetry_equiv_pos_as_xyz
'x, y, z'
'-x, -y, -z'

loop_
_atom_site_aniso_label
_atom_site_aniso_U_11
_atom_site_aniso_U_22
_atom_site_aniso_U_33
_atom_site_aniso_U_23
_atom_site_aniso_U_13
_atom_site_aniso_U_12
C1 0.0701(14) 0.0448(11) 0.0348(9) 0.0138(8) 0.0074(9) 0.0282(10)
C2 0.0541(12) 0.0548(12) 0.0328(9) 0.0040(8) -0.0019(8) 0.0266(10)
C3 0.0495(11) 0.0432(10) 0.0242(8) 0.0020(7) 0.0029(7) 0.0162(9)
C4 0.0502(11) 0.0387(10) 0.0297(8) 0.0040(7) 0.0134(8) 0.0215(8)
C5 0.0477(11) 0.0366(10) 0.0353(9) 0.0061(7) 0.0117(8) 0.0234(9)
C6 0.0544(13) 0.0686(14) 0.0508(12) 0.0094(10) 0.0112(10) 0.0403(12)
C7 0.0331(9) 0.0393(10) 0.0376(9) 0.0053(7) 0.0057(7) 0.0154(8)
C8 0.0386(10) 0.0367(9) 0.0348(9) 0.0013(7) 0.0011(7) 0.0127(8)
O9 0.0575(9) 0.0549(9) 0.0324(7) -0.0030(6) 0.0059(6) 0.0292(7)
C10 0.0498(12) 0.0512(12) 0.0386(10) -0.0036(9) 0.0035(9) 0.0308(10)
C11 0.0575(12) 0.0284(9) 0.0480(11) -0.0010(8) -0.0005(9) 0.0166(9)
C12 0.0356(10) 0.0342(10) 0.0449(10) 0.0078(8) 0.0095(8) 0.0070(8)
C13 0.0489(11) 0.0421(10) 0.0357(9) 0.0117(8) 0.0159(8) 0.0175(9)
C14 0.077(2) 0.0397(12) 0.0571(13) 0.0109(10) 0.0059(12) 0.0301(12)
O15 0.0627(10) 0.0665(10) 0.0376(8) 0.0099(6) -0.0013(6) 0.0309(8)
C16 0.063(2) 0.0527(14) 0.0451(12) 0.0062(10) 0.0015(11) 0.0062(12)

loop_
_atom_site_label
_atom_site_type_symbol
_atom_site_fract_x
_atom_site_fract_y
_atom_site_fract_z
_atom_site_U_iso_or_equiv
_atom_site_thermal_displace_type
_atom_site_occupancy
_atom_site_calc_flag
C1 C -0.0133(4) 0.8059(3) -0.3791(2) 0.0492(5) Uani 1 d
C2 C -0.2261(4) 0.6230(3) -0.3900(2) 0.0481(5) Uani 1 d
C3 C -0.1986(3) 0.4673(3) -0.36471(14) 0.0415(5) Uani 1 d
C4 C 0.0454(3) 0.5171(3) -0.33251(15) 0.0384(4) Uani 1 d
C5 C 0.1220(3) 0.4856(3) -0.21351(15) 0.0379(4) Uani 1 d
C6 C 0.3671(4) 0.5574(4) -0.1686(2) 0.0533(6) Uani 1 d
C7 C 0.2618(3) 0.6857(3) -0.13759(15) 0.0373(4) Uani 1 d
C8 C 0.2308(3) 0.7102(3) -0.01992(15) 0.0394(4) Uani 1 d
O9 O 0.0980(2) 0.7948(2) -0.00517(10) 0.0478(4) Uani 1 d
C10 C -0.0250(4) 0.8206(3) -0.1090(2) 0.0449(5) Uani 1 d
C11 C 0.1357(4) 0.9469(3) -0.1766(2) 0.0475(5) Uani 1 d
C12 C 0.2750(3) 0.8461(3) -0.2089(2) 0.0412(5) Uani 1 d
C13 C 0.1684(3) 0.7421(3) -0.33466(15) 0.0421(5) Uani 1 d
C14 C 0.0210(5) 0.9759(3) -0.2899(2) 0.0576(6) Uani 1 d
O15 O 0.3138(3) 0.6627(2) 0.06172(12) 0.0564(4) Uani 1 d
C16 C -0.3754(5) 0.2659(4) -0.3645(2) 0.0621(7) Uani 1 d
H5 H 0.0225(34) 0.3764(30) -0.1846(17) 0.041(5) Uiso 1 d
H13A H 0.4217(37) 0.9420(32) -0.2052(17) 0.045(5) Uiso 1 d
H11 H 0.2266(38) 1.0706(35) -0.1302(20) 0.056(6) Uiso 1 d
H10A H -0.1105(36) 0.8787(32) -0.0850(18) 0.048(5) Uiso 1 d
H1 H -0.0008(35) 0.8508(31) -0.4496(19) 0.049(6) Uiso 1 d
H4 H 0.0870(35) 0.4536(31) -0.3873(19) 0.045(5) Uiso 1 d
H10B H -0.1308(31) 0.6920(29) -0.1529(16) 0.033(4) Uiso 1 d
H14A H -0.1145(49) 0.9819(38) -0.2815(22) 0.072(8) Uiso 1 d
H13B H 0.2876(38) 0.7785(31) -0.3780(19) 0.051(6) Uiso 1 d
H6A H 0.4646(39) 0.6111(33) -0.2263(20) 0.061(6) Uiso 1 d
H14B H 0.1151(43) 1.0941(40) -0.3093(21) 0.067(7) Uiso 1 d
H6B H 0.4168(41) 0.4925(36) -0.1088(22) 0.065(7) Uiso 1 d
H2 H -0.3655(43) 0.6261(34) -0.4076(20) 0.062(7) Uiso 1 d
H16A H -0.3761(44) 0.2269(40) -0.2909(26) 0.077(8) Uiso 1 d
H16B H -0.5265(64) 0.2448(52) -0.4020(32) 0.108(11) Uiso 1 d
H16C H -0.3601(58) 0.1643(54) -0.4060(31) 0.105(11) Uiso 1 d

loop_
_atom_type_symbol
_atom_type_description
_atom_type_scat_dispersion_real
_atom_type_scat_dispersion_imag
_atom_type_scat_source
C C 0.0033 0.0016 'International Tables Vol C Tables 4.2.6.8 and 6.1.1.4'
H H 0.0000 0.0000 'International Tables Vol C Tables 4.2.6.8 and 6.1.1.4'
O O 0.0106 0.0060 'International Tables Vol C Tables 4.2.6.8 and 6.1.1.4'

loop_
_geom_angle_atom_site_label_1
_geom_angle_atom_site_label_2
_geom_angle_atom_site_label_3
_geom_angle
C2 C1 C14 114.7(2)
C2 C1 C13 103.5(2)
C14 C1 C13 106.3(2)
C2 C1 H1 111.2(13)
C14 C1 H1 108.7(13)
C13 C1 H1 112.3(13)
C3 C2 C1 114.3(2)
C3 C2 H2 124.8(14)
C1 C2 H2 120.7(14)
C2 C3 C16 127.5(2)
C2 C3 C4 111.0(2)
C16 C3 C4 121.5(2)
C3 C4 C5 114.5(2)
C3 C4 C13 104.4(2)
C5 C4 C13 106.67(15)
C3 C4 H4 111.7(13)
C5 C4 H4 111.4(13)
C13 C4 H4 107.6(12)
C6 C5 C4 118.0(2)
C6 C5 C7 59.46(13)
C4 C5 C7 108.98(15)
C6 C5 H5 117.6(12)
C4 C5 H5 118.3(12)
C7 C5 H5 120.9(12)
C5 C6 C7 61.41(12)
C5 C6 H6A 115.1(13)
C7 C6 H6A 112.1(13)
C5 C6 H6B 118.6(14)
C7 C6 H6B 118.9(14)
H6A C6 H6B 118.2(19)
C8 C7 C6 119.7(2)
C8 C7 C12 118.1(2)
C6 C7 C12 117.8(2)
C8 C7 C5 118.8(2)
C6 C7 C5 59.13(13)
C12 C7 C5 108.76(15)
O15 C8 O9 118.4(2)
O15 C8 C7 126.1(2)
O9 C8 C7 115.5(2)
C8 O9 C10 115.82(14)
O9 C10 C11 110.0(2)
O9 C10 H10A 105.8(13)
C11 C10 H10A 112.4(13)
O9 C10 H10B 109.5(11)
C11 C10 H10B 112.4(11)
H10A C10 H10B 106.5(17)
C10 C11 C14 113.8(2)
C10 C11 C12 109.34(15)
C14 C11 C12 105.3(2)
C10 C11 H11 107.4(14)
C14 C11 H11 109.5(13)
C12 C11 H11 111.6(14)
C7 C12 C11 111.6(2)
C7 C12 C13 106.42(15)
C11 C12 C13 107.0(2)
C7 C12 H13A 113.8(12)
C11 C12 H13A 109.3(13)
C13 C12 H13A 108.5(13)
C1 C13 C12 106.6(2)
C1 C13 C4 106.5(2)
C12 C13 C4 107.48(14)
C1 C13 H13B 114.0(12)
C12 C13 H13B 108.6(13)
C4 C13 H13B 113.3(12)
C11 C14 C1 106.1(2)
C11 C14 H14A 109.6(16)
C1 C14 H14A 114.5(16)
C11 C14 H14B 109.0(16)
C1 C14 H14B 109.2(16)
H14A C14 H14B 108.3(21)
C3 C16 H16A 114.1(17)
C3 C16 H16B 113.4(20)
H16A C16 H16B 110.0(25)
C3 C16 H16C 114.2(21)
H16A C16 H16C 101.7(26)
H16B C16 H16C 102.3(28)

loop_
_geom_bond_atom_site_label_1
_geom_bond_atom_site_label_2
_geom_bond_distance
C1 C2 1.493(3)
C1 C14 1.535(3)
C1 C13 1.538(3)
C1 H1 0.94(2)
C2 C3 1.323(3)
C2 H2 0.94(3)
C3 C16 1.488(3)
C3 C4 1.504(3)
C4 C5 1.507(2)
C4 C13 1.555(3)
C4 H4 0.94(2)
C5 C6 1.494(3)
C5 C7 1.529(3)
C5 H5 0.95(2)
C6 C7 1.500(3)
C6 H6A 1.02(2)
C6 H6B 0.99(2)
C7 C8 1.477(3)
C7 C12 1.517(3)
C8 O15 1.201(2)
C8 O9 1.341(2)
O9 C10 1.452(2)
C10 C11 1.510(3)
C10 H10A 0.94(2)
C10 H10B 0.98(2)
C11 C14 1.528(3)
C11 C12 1.531(3)
C11 H11 0.95(2)
C12 C13 1.554(3)
C12 H13A 0.94(2)
C13 H13B 0.99(2)
C14 H14A 0.96(3)
C14 H14B 0.93(3)
C16 H16A 0.95(3)
C16 H16B 0.99(4)
C16 H16C 0.95(4)

loop_
_geom_torsion_atom_site_label_1
_geom_torsion_atom_site_label_2
_geom_torsion_atom_site_label_3
_geom_torsion_atom_site_label_4
_geom_torsion
C14 C1 C2 C3 -118.1(2)
C13 C1 C2 C3 -2.7(2)
C1 C2 C3 C16 178.5(2)
C1 C2 C3 C4 -0.7(2)
C2 C3 C4 C5 120.0(2)
C16 C3 C4 C5 -59.3(2)
C2 C3 C4 C13 3.7(2)
C16 C3 C4 C13 -175.6(2)
C3 C4 C5 C6 -171.6(2)
C13 C4 C5 C6 -56.7(2)
C3 C4 C5 C7 -106.8(2)
C13 C4 C5 C7 8.1(2)
C4 C5 C6 C7 96.5(2)
C7 C5 C6 C7 0.0
C5 C6 C7 C8 107.8(2)
C5 C6 C7 C12 -96.2(2)
C5 C6 C7 C5 0.0
C6 C5 C7 C8 -109.2(2)
C4 C5 C7 C8 138.8(2)
C6 C5 C7 C6 0.0
C4 C5 C7 C6 -112.0(2)
C6 C5 C7 C12 111.8(2)
C4 C5 C7 C12 -0.2(2)
C6 C7 C8 O15 12.9(3)
C12 C7 C8 O15 -143.0(2)
C5 C7 C8 O15 81.7(2)
C6 C7 C8 O9 -167.6(2)
C12 C7 C8 O9 36.5(2)
C5 C7 C8 O9 -98.7(2)
O15 C8 O9 C10 -170.7(2)
C7 C8 O9 C10 9.7(2)
C8 O9 C10 C11 -59.3(2)
O9 C10 C11 C14 177.8(2)
O9 C10 C11 C12 60.4(2)
C8 C7 C12 C11 -30.8(2)
C6 C7 C12 C11 172.9(2)
C5 C7 C12 C11 108.6(2)
C8 C7 C12 C13 -147.1(2)
C6 C7 C12 C13 56.6(2)
C5 C7 C12 C13 -7.7(2)
C10 C11 C12 C7 -16.4(2)
C14 C11 C12 C7 -139.0(2)
C10 C11 C12 C13 99.6(2)
C14 C11 C12 C13 -23.0(2)
C2 C1 C13 C12 -109.8(2)
C14 C1 C13 C12 11.4(2)
C2 C1 C13 C4 4.7(2)
C14 C1 C13 C4 125.9(2)
C7 C12 C13 C1 126.5(2)
C11 C12 C13 C1 7.2(2)
C7 C12 C13 C4 12.6(2)
C11 C12 C13 C4 -106.7(2)
C3 C4 C13 C1 -5.1(2)
C5 C4 C13 C1 -126.7(2)
C3 C4 C13 C12 108.8(2)
C5 C4 C13 C12 -12.8(2)
C10 C11 C14 C1 -89.5(2)
C12 C11 C14 C1 30.2(2)
C2 C1 C14 C11 87.9(2)
C13 C1 C14 C11 -25.9(2)
